data_4350130
loop_
_publ_author_name
'Chandrasekhar, Vadapalli'
'Pandian, Balasubramanian Murugesa'
'Azhakar, Ramachandran'

_publ_section_title
;
 Di- and trinuclear complexes derived from
 hexakis(2-pyridyloxy)cyclotriphosphazene. Unusual P-O bond cleavage in
 the formation of [{(L'CuCl)2(Co(NO3)}Cl] (L' = N3P3(OC5H4N)5(O)).
;
_journal_issue 9
_journal_name_full 'Inorganic chemistry'
_journal_page_first 3510
_journal_page_last 3518
_journal_paper_doi 10.1021/ic0517467
_journal_volume 45
_journal_year 2006
_chemical_formula_sum 'C53 H46 Cl9 Co Cu2 N17 O16 P6'
_chemical_formula_weight 1867.97
_space_group_IT_number 70
_space_group_name_Hall '-F 2uv 2vw'
_space_group_name_H-M_alt 'F d d d :2'
_symmetry_cell_setting orthorhombic
_symmetry_space_group_name_H-M 'F d d d :2'
_atom_sites_solution_hydrogens geom
_atom_sites_solution_primary direct
_atom_sites_solution_secondary difmap
_audit_creation_method SHELXTL
_cell_angle_alpha 90.00
_cell_angle_beta 90.00
_cell_angle_gamma 90.00
_cell_formula_units_Z 18
_cell_length_a 22.6394(18)
_cell_length_b 28.2017(18)
_cell_length_c 45.260(4)
_cell_measurement_temperature 100(2)
_cell_volume 28897(4)
_computing_cell_refinement 'Bruker SMART V5.628'
_computing_data_collection 'Bruker SMART V5.628'
_computing_data_reduction 'Bruker SAINT+ V6.45'
_computing_molecular_graphics 'Bruker SHELXTL'
_computing_publication_material 'Bruker SHELXTL'
_computing_structure_refinement 'Bruker SHELXTL'
_computing_structure_solution 'Bruker SAINT+ V6.45'
_diffrn_ambient_temperature 100(2)
_diffrn_measured_fraction_theta_full 0.998
_diffrn_measured_fraction_theta_max 0.998
_diffrn_measurement_device_type 'CCD area detector'
_diffrn_measurement_method 'phi and omega scans'
_diffrn_radiation_monochromator graphite
_diffrn_radiation_source 'fine-focus sealed tube'
_diffrn_radiation_type MoK\a
_diffrn_radiation_wavelength 0.71073
_diffrn_reflns_av_R_equivalents 0.0458
_diffrn_reflns_av_sigmaI/netI 0.0336
_diffrn_reflns_limit_h_max 30
_diffrn_reflns_limit_h_min -30
_diffrn_reflns_limit_k_max 37
_diffrn_reflns_limit_k_min -20
_diffrn_reflns_limit_l_max 60
_diffrn_reflns_limit_l_min -54
_diffrn_reflns_number 47065
_diffrn_reflns_theta_full 28.30
_diffrn_reflns_theta_max 28.30
_diffrn_reflns_theta_min 2.01
_exptl_absorpt_coefficient_mu 1.563
_exptl_absorpt_correction_type 'Bruker SADABS'
_exptl_crystal_colour blue
_exptl_crystal_density_diffrn 1.653
_exptl_crystal_density_method 'not measured'
_exptl_crystal_description Parallelopiped
_exptl_crystal_F_000 14528
_exptl_crystal_size_max .2
_exptl_crystal_size_mid .1
_exptl_crystal_size_min .2
_refine_diff_density_max 1.207
_refine_diff_density_min -1.676
_refine_diff_density_rms 0.154
_refine_ls_extinction_method none
_refine_ls_goodness_of_fit_ref 1.027
_refine_ls_hydrogen_treatment mixed
_refine_ls_matrix_type full
_refine_ls_number_parameters 492
_refine_ls_number_reflns 8972
_refine_ls_number_restraints 0
_refine_ls_restrained_S_all 1.027
_refine_ls_R_factor_all 0.0755
_refine_ls_R_factor_gt 0.0598
_refine_ls_shift/su_max 0.001
_refine_ls_shift/su_mean 0.000
_refine_ls_structure_factor_coef Fsqd
_refine_ls_weighting_details 'calc w=1/[\s^2^(Fo^2^)+(0.1034P)^2^+286.3125P] where P=(Fo^2^+2Fc^2^)/3'
_refine_ls_weighting_scheme calc
_refine_ls_wR_factor_gt 0.1660
_refine_ls_wR_factor_ref 0.1787
_reflns_number_gt 7062
_reflns_number_total 8972
_reflns_threshold_expression >2sigma(I)
_cod_data_source_file ic0517467si20060226_015005.cif
_cod_data_source_block Compound_5
_cod_depositor_comments
;
The following automatic conversions were performed:

data item '_symmetry_cell_setting' value 'Orthorhombic' was changed
to 'orthorhombic' in accordance with the
/home/saulius/struct/COD-crude-data/automatic-downloads/DataCite-retrospective/ACS/depositions/lib/dictionaries/cif_core.dic
dictionary named 'cif_core.dic' version 2.4.2 last updated on
2011-04-26.

Automatic conversion script
Id: cif_fix_values 6909 2019-04-08 15:41:33Z antanas 
;
_cod_original_sg_symbol_H-M 'Fddd '
_cod_database_code 4350130

loop_
_symmetry_equiv_pos_as_xyz
'x, y, z'
'-x+3/4, -y+3/4, z'
'-x+3/4, y, -z+3/4'
'x, -y+3/4, -z+3/4'
'x, y+1/2, z+1/2'
'-x+3/4, -y+5/4, z+1/2'
'-x+3/4, y+1/2, -z+5/4'
'x, -y+5/4, -z+5/4'
'x+1/2, y, z+1/2'
'-x+5/4, -y+3/4, z+1/2'
'-x+5/4, y, -z+5/4'
'x+1/2, -y+3/4, -z+5/4'
'x+1/2, y+1/2, z'
'-x+5/4, -y+5/4, z'
'-x+5/4, y+1/2, -z+3/4'
'x+1/2, -y+5/4, -z+3/4'
'-x, -y, -z'
'x-3/4, y-3/4, -z'
'x-3/4, -y, z-3/4'
'-x, y-3/4, z-3/4'
'-x, -y+1/2, -z+1/2'
'x-3/4, y-1/4, -z+1/2'
'x-3/4, -y+1/2, z-1/4'
'-x, y-1/4, z-1/4'
'-x+1/2, -y, -z+1/2'
'x-1/4, y-3/4, -z+1/2'
'x-1/4, -y, z-1/4'
'-x+1/2, y-3/4, z-1/4'
'-x+1/2, -y+1/2, -z'
'x-1/4, y-1/4, -z'
'x-1/4, -y+1/2, z-3/4'
'-x+1/2, y-1/4, z-3/4'

loop_
_atom_site_label
_atom_site_type_symbol
_atom_site_fract_x
_atom_site_fract_y
_atom_site_fract_z
_atom_site_U_iso_or_equiv
_atom_site_adp_type
_atom_site_occupancy
_atom_site_symmetry_multiplicity
_atom_site_calc_flag
_atom_site_refinement_flags
_atom_site_disorder_assembly
_atom_site_disorder_group
C28 C 0.7328(4) 0.9166(4) 0.8550(2) 0.098(3) Uiso 1 1 d . . .
Cu1 Cu 0.806307(19) 0.118288(15) 0.004280(10) 0.02053(13) Uani 1 1 d . . .
Co1 Co 0.8750 -0.1250 0.095936(15) 0.01881(16) Uani 1 2 d S . .
P1 P 0.81792(4) 0.06616(3) 0.06388(2) 0.0215(2) Uani 1 1 d . . .
P2 P 0.87128(4) 0.02407(3) 0.01454(2) 0.0196(2) Uani 1 1 d . . .
P3 P 0.87036(4) -0.02251(3) 0.06837(2) 0.0214(2) Uani 1 1 d . . .
N1 N 0.83549(13) 0.06661(10) 0.02956(7) 0.0194(6) Uani 1 1 d . . .
N2 N 0.89649(15) -0.01391(11) 0.03575(7) 0.0254(7) Uani 1 1 d . . .
N3 N 0.82675(16) 0.01817(11) 0.08009(7) 0.0266(7) Uani 1 1 d . . .
N4 N 0.82168(16) 0.16835(12) 0.05098(7) 0.0269(7) Uani 1 1 d . . .
N5 N 0.72242(14) 0.09325(11) 0.01711(8) 0.0249(7) Uani 1 1 d . . .
N6 N 0.89511(14) 0.12812(11) -0.00717(8) 0.0241(6) Uani 1 1 d . . .
N7 N 0.80152(15) 0.06122(12) -0.03664(7) 0.0274(7) Uani 1 1 d . . .
N8 N 0.78872(15) -0.15537(12) 0.09370(7) 0.0271(7) Uani 1 1 d . . .
N9 N 0.8750 -0.1250 0.15385(10) 0.0269(10) Uani 1 2 d S . .
C1 C 0.84575(18) 0.15499(13) 0.07600(9) 0.0263(8) Uani 1 1 d . . .
C2 C 0.8680(2) 0.18416(15) 0.09769(10) 0.0325(9) Uani 1 1 d . . .
H2 H 0.8858 0.1721 0.1146 0.039 Uiso 1 1 calc R . .
C3 C 0.8626(2) 0.23239(16) 0.09300(10) 0.0381(10) Uani 1 1 d . . .
H3 H 0.8770 0.2539 0.1068 0.046 Uiso 1 1 calc R . .
C4 C 0.8352(2) 0.24837(15) 0.06734(11) 0.0409(11) Uani 1 1 d . . .
H4 H 0.8299 0.2806 0.0640 0.049 Uiso 1 1 calc R . .
C5 C 0.8161(2) 0.21566(14) 0.04708(10) 0.0332(9) Uani 1 1 d . . .
H5 H 0.7986 0.2265 0.0298 0.040 Uiso 1 1 calc R . .
C6 C 0.71035(17) 0.07726(14) 0.04390(10) 0.0283(8) Uani 1 1 d . . .
C7 C 0.6579(2) 0.05546(17) 0.05174(12) 0.0399(11) Uani 1 1 d . . .
H7 H 0.6513 0.0457 0.0711 0.048 Uiso 1 1 calc R . .
C8 C 0.6161(2) 0.04861(17) 0.03031(14) 0.0452(12) Uani 1 1 d . . .
H8 H 0.5802 0.0344 0.0348 0.054 Uiso 1 1 calc R . .
C9 C 0.6284(2) 0.06322(16) 0.00188(13) 0.0408(11) Uani 1 1 d . . .
H9 H 0.6014 0.0577 -0.0132 0.049 Uiso 1 1 calc R . .
C10 C 0.68083(18) 0.08604(15) -0.00391(11) 0.0327(9) Uani 1 1 d . . .
H10 H 0.6880 0.0969 -0.0230 0.039 Uiso 1 1 calc R . .
C11 C 0.93579(17) 0.09384(14) -0.00889(9) 0.0259(8) Uani 1 1 d . . .
C12 C 0.99480(19) 0.10153(17) -0.01491(10) 0.0343(9) Uani 1 1 d . . .
H12 H 1.0211 0.0763 -0.0164 0.041 Uiso 1 1 calc R . .
C13 C 1.0136(2) 0.14731(19) -0.01855(12) 0.0436(12) Uani 1 1 d . . .
H13 H 1.0533 0.1539 -0.0219 0.052 Uiso 1 1 calc R . .
C14 C 0.9724(2) 0.18373(17) -0.01719(12) 0.0408(11) Uani 1 1 d . . .
H14 H 0.9839 0.2150 -0.0203 0.049 Uiso 1 1 calc R . .
C15 C 0.91465(19) 0.17294(15) -0.01115(11) 0.0343(9) Uani 1 1 d . . .
H15 H 0.8876 0.1977 -0.0097 0.041 Uiso 1 1 calc R . .
C16 C 0.80684(18) 0.01508(15) -0.03440(8) 0.0272(8) Uani 1 1 d . . .
C17 C 0.7886(2) -0.01773(17) -0.05503(11) 0.0384(10) Uani 1 1 d . . .
H17 H 0.7928 -0.0502 -0.0519 0.046 Uiso 1 1 calc R . .
C18 C 0.7639(2) 0.00012(19) -0.08046(11) 0.0422(11) Uani 1 1 d . . .
H18 H 0.7515 -0.0203 -0.0954 0.051 Uiso 1 1 calc R . .
C19 C 0.7575(2) 0.04937(19) -0.08374(10) 0.0386(10) Uani 1 1 d . . .
H19 H 0.7404 0.0621 -0.1007 0.046 Uiso 1 1 calc R . .
C20 C 0.77674(19) 0.07794(17) -0.06178(10) 0.0336(9) Uani 1 1 d . . .
H20 H 0.7727 0.1106 -0.0640 0.040 Uiso 1 1 calc R . .
C21 C 0.97221(18) -0.04880(14) 0.09056(8) 0.0258(8) Uani 1 1 d . . .
C22 C 1.0282(2) -0.02929(17) 0.08887(10) 0.0359(10) Uani 1 1 d . . .
H22 H 1.0334 0.0032 0.0865 0.043 Uiso 1 1 calc R . .
C23 C 1.0762(2) -0.05966(19) 0.09075(12) 0.0424(11) Uani 1 1 d . . .
H23 H 1.1145 -0.0478 0.0902 0.051 Uiso 1 1 calc R . .
C24 C 0.7412(2) -0.12615(16) 0.09490(10) 0.0354(10) Uani 1 1 d . . .
H24 H 0.7476 -0.0937 0.0968 0.042 Uiso 1 1 calc R . .
C25 C 0.6836(2) -0.14239(19) 0.09340(12) 0.0421(11) Uani 1 1 d . . .
H25 H 0.6521 -0.1213 0.0942 0.051 Uiso 1 1 calc R . .
C26 C 0.7158(3) 0.2484(2) 0.12155(14) 0.0612(16) Uani 1 1 d . . .
C27 C 0.8253(11) 0.8968(9) 0.8174(6) 0.255(10) Uiso 1 1 d . . .
Cl1 Cl 0.77147(4) 0.17935(3) -0.02159(2) 0.0270(2) Uani 1 1 d . . .
Cl2 Cl 0.8750 0.8750 0.78138(18) 0.0623(18) Uiso 0.34 2 d SP . 1
Cl2A Cl 0.8337(8) 0.9228(7) 0.7908(4) 0.068(4) Uiso 0.10 1 d P . 2
Cl2B Cl 0.8537(4) 0.8879(3) 0.7829(2) 0.073(2) Uiso 0.23 1 d P . 3
Cl3 Cl 0.80912(10) 0.8750 0.8750 0.0544(5) Uani 1 2 d S . .
Cl4 Cl 0.70805(7) 0.18775(6) 0.11158(4) 0.0607(4) Uani 1 1 d . A .
Cl5 Cl 0.68817(8) 0.28551(6) 0.09383(4) 0.0582(4) Uiso 0.90 1 d P A 1
Cl5' Cl 0.6671(8) 0.2790(7) 0.1217(4) 0.069(4) Uiso 0.10 1 d P . 2
Cl6 Cl 0.7473(2) 0.8989(2) 0.81266(13) 0.0777(12) Uiso 0.40 1 d P . 1
Cl6A Cl 0.7420(3) 0.8945(3) 0.82953(17) 0.0775(16) Uiso 0.30 1 d P . 2
Cl6B Cl 0.7785(5) 0.8651(4) 0.8330(3) 0.086(3) Uiso 0.20 1 d P . 3
Cl6C Cl 0.7132(7) 0.9111(5) 0.8082(3) 0.049(3) Uiso 0.10 1 d P . 4
O1 O 0.84986(13) 0.10653(9) 0.08179(6) 0.0273(6) Uani 1 1 d . . .
O2 O 0.75139(12) 0.08441(10) 0.06564(6) 0.0281(6) Uani 1 1 d . . .
O3 O 0.91881(12) 0.04702(10) -0.00668(6) 0.0266(6) Uani 1 1 d . . .
O4 O 0.83114(13) -0.00352(10) -0.00864(6) 0.0273(6) Uani 1 1 d . . .
O5 O 0.92560(13) -0.01815(9) 0.09091(6) 0.0262(6) Uani 1 1 d . . .
O6 O 0.84455(13) -0.07096(9) 0.07179(7) 0.0296(6) Uani 1 1 d . . .
O7 O 0.85372(17) -0.09163(11) 0.13869(8) 0.0431(8) Uani 1 1 d . . .
O8 O 0.8750 -0.1250 0.18055(10) 0.0471(13) Uani 1 2 d S . .
O10 O 0.8750 0.80905(18) 0.8750 0.0206(11) Uiso 1 2 d S B 1
O10A O 0.8697(2) 0.8113(3) 0.88417(16) 0.0231(12) Uiso 0.50 1 d P . 2

loop_
_atom_site_aniso_label
_atom_site_aniso_U_11
_atom_site_aniso_U_22
_atom_site_aniso_U_33
_atom_site_aniso_U_23
_atom_site_aniso_U_13
_atom_site_aniso_U_12
Cu1 0.0183(2) 0.0145(2) 0.0288(3) 0.00440(17) -0.00117(17) 0.00097(16)
Co1 0.0248(4) 0.0099(3) 0.0217(3) 0.000 0.000 0.0004(2)
P1 0.0246(5) 0.0155(4) 0.0246(5) 0.0015(3) 0.0021(4) 0.0029(3)
P2 0.0219(4) 0.0139(4) 0.0229(4) 0.0013(3) 0.0003(3) 0.0019(3)
P3 0.0277(5) 0.0113(4) 0.0253(5) 0.0023(3) -0.0027(4) 0.0002(3)
N1 0.0221(14) 0.0125(13) 0.0236(15) 0.0033(11) 0.0008(12) 0.0022(11)
N2 0.0316(17) 0.0182(14) 0.0263(16) 0.0017(12) 0.0011(13) 0.0085(13)
N3 0.0341(18) 0.0168(15) 0.0288(16) 0.0049(13) 0.0051(14) 0.0007(13)
N4 0.0343(18) 0.0179(15) 0.0286(17) -0.0008(13) -0.0036(14) 0.0028(13)
N5 0.0188(14) 0.0177(15) 0.0384(18) 0.0007(13) -0.0017(13) 0.0006(12)
N6 0.0231(15) 0.0181(15) 0.0310(17) 0.0036(13) -0.0003(13) -0.0017(12)
N7 0.0284(17) 0.0285(17) 0.0253(16) 0.0003(13) -0.0022(13) 0.0006(14)
N8 0.0311(17) 0.0241(16) 0.0261(16) -0.0005(13) 0.0060(13) 0.0008(14)
N9 0.035(3) 0.021(2) 0.025(2) 0.000 0.000 -0.0039(19)
C1 0.031(2) 0.0173(17) 0.0307(19) 0.0004(15) 0.0011(15) 0.0029(15)
C2 0.043(2) 0.024(2) 0.031(2) 0.0003(16) -0.0046(18) -0.0001(17)
C3 0.055(3) 0.024(2) 0.035(2) -0.0076(17) -0.004(2) -0.005(2)
C4 0.064(3) 0.0173(19) 0.042(2) 0.0001(17) -0.006(2) 0.001(2)
C5 0.048(3) 0.0190(18) 0.032(2) -0.0002(16) -0.0101(18) 0.0073(17)
C6 0.0237(18) 0.0206(18) 0.041(2) -0.0007(16) 0.0070(16) 0.0054(15)
C7 0.028(2) 0.036(2) 0.056(3) 0.008(2) 0.012(2) 0.0025(18)
C8 0.026(2) 0.029(2) 0.081(4) 0.003(2) 0.003(2) -0.0033(18)
C9 0.026(2) 0.027(2) 0.069(3) -0.005(2) -0.010(2) -0.0010(17)
C10 0.026(2) 0.025(2) 0.047(3) -0.0001(18) -0.0085(18) 0.0021(16)
C11 0.0243(18) 0.0247(19) 0.0288(19) 0.0029(15) 0.0022(15) -0.0009(15)
C12 0.0248(19) 0.037(2) 0.041(2) 0.0071(19) 0.0061(17) 0.0049(18)
C13 0.027(2) 0.048(3) 0.056(3) 0.013(2) 0.007(2) -0.010(2)
C14 0.034(2) 0.032(2) 0.056(3) 0.012(2) -0.002(2) -0.0138(19)
C15 0.028(2) 0.023(2) 0.051(3) 0.0071(19) -0.0033(18) -0.0027(16)
C16 0.0265(19) 0.033(2) 0.0222(18) -0.0013(16) -0.0017(14) -0.0007(16)
C17 0.042(2) 0.032(2) 0.041(2) -0.0104(19) -0.006(2) 0.0023(19)
C18 0.044(3) 0.048(3) 0.035(2) -0.013(2) -0.009(2) 0.002(2)
C19 0.035(2) 0.054(3) 0.026(2) -0.0008(19) -0.0064(17) 0.012(2)
C20 0.035(2) 0.036(2) 0.031(2) 0.0006(18) -0.0013(17) 0.0077(18)
C21 0.031(2) 0.0242(19) 0.0223(17) -0.0013(14) -0.0030(14) 0.0004(15)
C22 0.036(2) 0.032(2) 0.040(2) 0.0033(19) -0.0014(18) -0.0056(18)
C23 0.028(2) 0.045(3) 0.054(3) -0.001(2) 0.001(2) -0.003(2)
C24 0.038(2) 0.026(2) 0.042(2) 0.0022(18) 0.0065(19) 0.0082(18)
C25 0.033(2) 0.042(3) 0.051(3) 0.003(2) 0.009(2) 0.012(2)
C26 0.067(4) 0.059(4) 0.057(4) 0.001(3) -0.014(3) 0.011(3)
Cl1 0.0259(4) 0.0195(4) 0.0355(5) 0.0066(4) -0.0046(4) 0.0022(3)
Cl3 0.0568(11) 0.0393(9) 0.0672(12) -0.0041(9) 0.000 0.000
Cl4 0.0553(8) 0.0611(9) 0.0656(9) 0.0074(7) -0.0150(7) 0.0022(7)
O1 0.0365(15) 0.0178(13) 0.0276(14) 0.0001(11) -0.0048(12) 0.0045(11)
O2 0.0267(14) 0.0277(14) 0.0297(14) 0.0010(11) 0.0049(11) 0.0074(11)
O3 0.0255(14) 0.0200(13) 0.0343(15) 0.0016(11) 0.0088(11) 0.0021(11)
O4 0.0329(15) 0.0192(13) 0.0296(14) 0.0001(11) -0.0070(11) -0.0013(11)
O5 0.0333(15) 0.0171(12) 0.0282(13) -0.0016(10) -0.0062(11) -0.0016(11)
O6 0.0357(16) 0.0153(12) 0.0377(16) 0.0067(11) -0.0087(12) -0.0041(11)
O7 0.059(2) 0.0236(15) 0.0462(19) -0.0005(14) -0.0084(17) 0.0018(15)
O8 0.055(3) 0.061(3) 0.026(2) 0.000 0.000 -0.014(3)

loop_
_atom_type_symbol
_atom_type_description
_atom_type_scat_dispersion_real
_atom_type_scat_dispersion_imag
_atom_type_scat_source
C C 0.0033 0.0016 'International Tables Vol C Tables 4.2.6.8 and 6.1.1.4'
H H 0.0000 0.0000 'International Tables Vol C Tables 4.2.6.8 and 6.1.1.4'
N N 0.0061 0.0033 'International Tables Vol C Tables 4.2.6.8 and 6.1.1.4'
O O 0.0106 0.0060 'International Tables Vol C Tables 4.2.6.8 and 6.1.1.4'
P P 0.1023 0.0942 'International Tables Vol C Tables 4.2.6.8 and 6.1.1.4'
Cl Cl 0.1484 0.1585 'International Tables Vol C Tables 4.2.6.8 and 6.1.1.4'
Co Co 0.3494 0.9721 'International Tables Vol C Tables 4.2.6.8 and 6.1.1.4'
Cu Cu 0.3201 1.2651 'International Tables Vol C Tables 4.2.6.8 and 6.1.1.4'

loop_
_geom_angle_atom_site_label_1
_geom_angle_atom_site_label_2
_geom_angle_atom_site_label_3
_geom_angle
_geom_angle_site_symmetry_1
_geom_angle_site_symmetry_3
Cl6A C28 Cl6 13.6(4) . .
Cl6A C28 Cl6B 33.2(5) . .
Cl6 C28 Cl6B 43.6(4) . .
Cl6A C28 Cl6C 31.8(6) . .
Cl6 C28 Cl6C 23.5(4) . .
Cl6B C28 Cl6C 64.9(6) . .
N1 Cu1 N6 85.39(13) . .
N1 Cu1 N5 83.92(12) . .
N6 Cu1 N5 167.78(12) . .
N1 Cu1 Cl1 176.16(10) . .
N6 Cu1 Cl1 96.17(9) . .
N5 Cu1 Cl1 94.86(9) . .
N1 Cu1 N7 88.16(12) . .
N6 Cu1 N7 86.71(12) . .
N5 Cu1 N7 87.04(12) . .
Cl1 Cu1 N7 95.43(9) . .
O6 Co1 O6 113.69(18) 2_645 .
O6 Co1 N8 89.07(12) 2_645 .
O6 Co1 N8 87.97(12) . .
O6 Co1 N8 87.97(12) 2_645 2_645
O6 Co1 N8 89.07(12) . 2_645
N8 Co1 N8 174.58(18) . 2_645
O6 Co1 O7 151.75(13) 2_645 .
O6 Co1 O7 94.53(12) . .
N8 Co1 O7 90.74(13) . .
N8 Co1 O7 94.02(13) 2_645 .
O6 Co1 O7 94.53(12) 2_645 2_645
O6 Co1 O7 151.75(13) . 2_645
N8 Co1 O7 94.03(13) . 2_645
N8 Co1 O7 90.73(13) 2_645 2_645
O7 Co1 O7 57.31(17) . 2_645
N3 P1 O1 109.16(17) . .
N3 P1 O2 112.31(17) . .
O1 P1 O2 100.07(16) . .
N3 P1 N1 115.64(17) . .
O1 P1 N1 112.30(16) . .
O2 P1 N1 106.27(16) . .
N2 P2 O3 114.17(17) . .
N2 P2 O4 106.33(17) . .
O3 P2 O4 100.84(16) . .
N2 P2 N1 116.26(17) . .
O3 P2 N1 107.22(15) . .
O4 P2 N1 110.95(16) . .
O6 P3 N3 112.29(18) . .
O6 P3 N2 112.13(18) . .
N3 P3 N2 114.95(17) . .
O6 P3 O5 107.85(16) . .
N3 P3 O5 102.29(17) . .
N2 P3 O5 106.42(17) . .
P2 N1 P1 122.11(18) . .
P2 N1 Cu1 118.61(17) . .
P1 N1 Cu1 119.07(17) . .
P2 N2 P3 122.6(2) . .
P1 N3 P3 123.1(2) . .
C1 N4 C5 115.8(3) . .
C6 N5 C10 116.7(4) . .
C6 N5 Cu1 123.6(3) . .
C10 N5 Cu1 118.9(3) . .
C11 N6 C15 116.3(4) . .
C11 N6 Cu1 125.4(3) . .
C15 N6 Cu1 118.1(3) . .
C16 N7 C20 116.7(4) . .
C16 N7 Cu1 126.0(3) . .
C20 N7 Cu1 115.1(3) . .
C21 N8 C24 116.7(4) 2_645 .
C21 N8 Co1 124.6(3) 2_645 .
C24 N8 Co1 118.7(3) . .
O8 N9 O7 123.0(2) . 2_645
O8 N9 O7 123.0(2) . .
O7 N9 O7 114.0(5) 2_645 .
N4 C1 C2 126.6(4) . .
N4 C1 O1 118.1(3) . .
C2 C1 O1 115.3(4) . .
C1 C2 C3 116.5(4) . .
C2 C3 C4 119.1(4) . .
C5 C4 C3 118.7(4) . .
N4 C5 C4 123.2(4) . .
N5 C6 O2 118.0(3) . .
N5 C6 C7 124.3(4) . .
O2 C6 C7 117.6(4) . .
C8 C7 C6 118.3(5) . .
C7 C8 C9 118.7(4) . .
C10 C9 C8 119.4(5) . .
N5 C10 C9 122.5(5) . .
N6 C11 O3 119.7(3) . .
N6 C11 C12 124.3(4) . .
O3 C11 C12 115.8(4) . .
C13 C12 C11 118.2(4) . .
C12 C13 C14 119.0(4) . .
C15 C14 C13 119.0(4) . .
N6 C15 C14 123.1(4) . .
N7 C16 C17 125.9(4) . .
N7 C16 O4 118.4(3) . .
C17 C16 O4 115.6(4) . .
C18 C17 C16 116.3(4) . .
C17 C18 C19 119.5(4) . .
C20 C19 C18 118.6(4) . .
C19 C20 N7 123.0(4) . .
N8 C21 O5 118.2(4) 2_645 .
N8 C21 C22 124.4(4) 2_645 .
O5 C21 C22 117.2(4) . .
C21 C22 C23 118.0(4) . .
C25 C23 C22 119.0(4) 2_645 .
N8 C24 C25 123.0(4) . .
C23 C25 C24 118.8(4) 2_645 .
Cl5' C26 Cl5 49.8(8) . .
Cl5' C26 Cl4 121.2(9) . .
Cl5 C26 Cl4 111.0(3) . .
Cl2A C27 Cl6B 141(2) . .
Cl2A C27 Cl2B 41.6(11) . .
Cl6B C27 Cl2B 126.1(17) . .
Cl2A C27 Cl6 90.8(16) . .
Cl6B C27 Cl6 53.0(9) . .
Cl2B C27 Cl6 105.7(14) . .
Cl2A C27 Cl6A 112.4(17) . .
Cl6B C27 Cl6A 37.0(7) . .
Cl2B C27 Cl6A 127.8(15) . .
Cl6 C27 Cl6A 23.5(4) . .
Cl2A C27 Cl2 54.3(12) . .
Cl6B C27 Cl2 123.8(15) . .
Cl2B C27 Cl2 14.8(5) . .
Cl6 C27 Cl2 117.0(14) . .
Cl6A C27 Cl2 137.0(14) . .
C27 Cl2 C27 76.4(14) . 2_665
Cl2B Cl2B C27 112.9(9) 2_665 .
Cl6B Cl3 Cl6B 140.3(7) . 4_566
C26 Cl5' Cl5' 141.1(9) . 11_554
C27 Cl6 C28 93.2(9) . .
C28 Cl6A C27 112.3(10) . .
C27 Cl6B Cl3 96.6(11) . .
C27 Cl6B C28 99.1(11) . .
Cl3 Cl6B C28 67.7(5) . .
C1 O1 P1 125.6(3) . .
C6 O2 P1 123.9(3) . .
C11 O3 P2 128.7(3) . .
C16 O4 P2 126.4(3) . .
C21 O5 P3 122.8(2) . .
P3 O6 Co1 128.26(18) . .
N9 O7 Co1 94.3(3) . .

loop_
_geom_bond_atom_site_label_1
_geom_bond_atom_site_label_2
_geom_bond_distance
_geom_bond_site_symmetry_2
C28 Cl6A 1.328(12) .
C28 Cl6 2.008(11) .
C28 Cl6B 2.042(15) .
C28 Cl6C 2.169(17) .
Cu1 N1 1.967(3) .
Cu1 N6 2.095(3) .
Cu1 N5 2.108(3) .
Cu1 Cl1 2.2267(10) .
Cu1 N7 2.456(3) .
Co1 O6 1.998(3) 2_645
Co1 O6 1.998(3) .
Co1 N8 2.135(3) .
Co1 N8 2.135(3) 2_645
Co1 O7 2.205(4) .
Co1 O7 2.205(4) 2_645
P1 N3 1.552(3) .
P1 O1 1.573(3) .
P1 O2 1.594(3) .
P1 N1 1.604(3) .
P2 N2 1.547(3) .
P2 O3 1.581(3) .
P2 O4 1.592(3) .
P2 N1 1.599(3) .
P3 O6 1.494(3) .
P3 N3 1.604(3) .
P3 N2 1.609(3) .
P3 O5 1.619(3) .
N4 C1 1.312(5) .
N4 C5 1.352(5) .
N5 C6 1.322(5) .
N5 C10 1.354(5) .
N6 C11 1.338(5) .
N6 C15 1.351(5) .
N7 C16 1.311(5) .
N7 C20 1.353(5) .
N8 C21 1.323(5) 2_645
N8 C24 1.357(6) .
N9 O8 1.208(7) .
N9 O7 1.261(4) 2_645
N9 O7 1.261(4) .
C1 C2 1.377(6) .
C1 O1 1.395(5) .
C2 C3 1.382(6) .
C3 C4 1.392(7) .
C4 C5 1.370(6) .
C6 O2 1.368(5) .
C6 C7 1.383(6) .
C7 C8 1.369(8) .
C8 C9 1.379(8) .
C9 C10 1.376(6) .
C11 O3 1.379(5) .
C11 C12 1.381(6) .
C12 C13 1.369(7) .
C13 C14 1.388(7) .
C14 C15 1.371(6) .
C16 C17 1.378(6) .
C16 O4 1.392(5) .
C17 C18 1.375(7) .
C18 C19 1.404(7) .
C19 C20 1.352(7) .
C21 N8 1.323(5) 2_645
C21 O5 1.364(5) .
C21 C22 1.383(6) .
C22 C23 1.387(7) .
C23 C25 1.376(7) 2_645
C24 C25 1.383(7) .
C25 C23 1.376(7) 2_645
C26 Cl5' 1.399(19) .
C26 Cl5 1.749(6) .
C26 Cl4 1.779(7) .
C27 Cl2A 1.42(3) .
C27 Cl6B 1.56(3) .
C27 Cl2B 1.70(3) .
C27 Cl6 1.78(3) .
C27 Cl6A 1.97(3) .
C27 Cl2 2.07(3) .
Cl2 C27 2.07(3) 2_665
Cl2B Cl2B 1.208(19) 2_665
Cl3 Cl6B 2.041(12) .
Cl3 Cl6B 2.041(12) 4_566
Cl5' Cl5' 1.93(4) 11_554
O10A O10A 0.864(15) 3_656
